data_1533752
loop_
_publ_author_name
'Henry, N.'
'Deniard, P.'
'Evain, M.'
'Jobic, S.'
'Mentre, O.'
'Abraham, F.'

_publ_section_title
;
 (Bi6 O4.5 (O H)3.5)2 (N O3)11: a new anhydrous bismuth basic nitrate.
 Synthesis and structure determination from twinned crystals
;
_journal_name_full 'Journal of Solid State Chemistry'
_journal_page_first 127
_journal_page_last 136
_journal_volume 176
_journal_year 2003
_chemical_formula_sum 'Bi12 H7 N11 O49'
_chemical_name_systematic '(Bi6 O4.5 (O H)3.5)2 (N O3)11'
_space_group_IT_number 4
_symmetry_space_group_name_Hall 'P 2yb'
_symmetry_space_group_name_H-M 'P 1 21 1'
_cell_angle_alpha 90
_cell_angle_beta 107.329
_cell_angle_gamma 90
_cell_formula_units_Z 4
_cell_length_a 15.85
_cell_length_b 14.986
_cell_length_c 18.23
_cell_volume 4133.593
_citation_journal_id_ASTM JSSCBI
_cod_data_source_file Henry_JSSCBI_2003_222.cif
_cod_data_source_block H7Bi12N11O49
_cod_original_formula_sum 'H7 Bi12 N11 O49'
_cod_database_code 1533752

loop_
_symmetry_equiv_pos_as_xyz
x,y,z
-x,y+1/2,-z

loop_
_atom_site_label
_atom_site_type_symbol
_atom_site_fract_x
_atom_site_fract_y
_atom_site_fract_z
_atom_site_occupancy
_atom_site_U_iso_or_equiv
O84 O-2 0.1001 0.5601 0.8838 1 0.0
O90 O-2 0.8182 0.3847 0.533 1 0.0
O72 O-2 0.261 0.31 0.4806 1 0.0
O8 O-2 0.2424 0.18 0.2529 1 0.0
Bi6 Bi+3 0.24657 0.33329 0.21698 1 0.0
N13 N+5 0.374 0.4934 0.589 1 0.0
O61 O-2 0.2758 -0.018 0.013 1 0.0
O98 O-2 0.419 0.073 0.847 1 0.0
O44 O-2 0.327 0.267 0.978 1 0.0
Bi20 Bi+3 0.4568 0.31971 0.53284 1 0.0
Bi1 Bi+3 0.01001 0.376 0.11413 1 0.0
O12 O-2 0.503 0.2437 0.1143 1 0.0
Bi23 Bi+3 0.73171 0.16871 0.71813 1 0.0
O20 O-2 -0.0161 0.2353 0.6224 1 0.0
O91 O-2 0.7994 0.5207 0.5643 1 0.0
Bi8 Bi+3 0.72855 0.10114 0.13454 1 0.0
N10 N+5 0.3454 0.026 0.025 1 0.0
O55 O-2 0.345 0.157 0.4739 1 0.0
O6 O-2 0.1567 0.407 0.1029 1 0.0
N15 N+5 0.337 0.448 0.018 1 0.0
O32 O-2 0.668 0.078 0.616 1 0.0
O21 O-2 0.2694 0.2433 0.6326 1 0.0
O17 O-2 0.145 0.126 0.625 1 0.0
O37 O-2 0.8925 0.1407 0.25 1 0.0
O53 O-2 0.812 0.408 0.884 1 0.0
O79 O-2 0.8216 0.5016 0.7341 1 0.0
O19 O-2 0.1672 0.2977 0.7169 1 0.0
Bi13 Bi+3 0.17876 0.17599 0.52655 1 0.0
O42 O-2 0.2231 0.227 0.8837 1 0.0
N7 N+5 0.866 0.401 0.9493 1 0.0
O86 O-2 0.062 0.443 0.929 1 0.0
O59 O-2 0.8568 0.072 0.6616 1 0.0
Bi22 Bi+3 0.69393 0.38857 0.62479 1 0.0
O38 O-2 0.9641 0.083 0.3572 1 0.0
Bi5 Bi+3 0.06588 0.18948 0.2392 1 0.0
N12 N+5 0.8377 0.494 0.147 1 0.0
O31 O-2 0.6991 0.317 0.746 1 0.0
O3 O-2 0.1084 0.309 0.2082 1 0.0
O28 O-2 0.7178 0.2458 0.6143 1 0.0
O35 O-2 0.3661 -0.0297 0.2131 1 0.0
N1 N+5 0.4229 0.031 0.231 1 0.0
Bi14 Bi+3 -0.02025 0.307 0.51902 1 0.0
O74 O-2 0.1656 0.2547 0.3859 1 0.0
N9 N+5 0.8773 0.019 0.7169 1 0.0
O5 O-2 -0.0435 0.2393 0.1285 1 0.0
Bi7 Bi+3 0.53426 0.38463 0.10255 1 0.0
O11 O-2 0.6929 0.192 0.2148 1 0.0
Bi24 Bi+3 0.4984 0.10794 0.61898 1 0.0
Bi3 Bi+3 0.16594 0.30191 0.00902 1 0.0
O34 O-2 0.403 0.11 0.21 1 0.0
O46 O-2 0.6218 0.4358 0.3609 1 0.0
O71 O-2 0.4189 0.517 0.5461 1 0.0
O70 O-2 0.324 0.546 0.609 1 0.0
N21 N+5 0.746 0.145 0.9096 1 0.0
O63 O-2 0.7128 0.246 0.378 1 0.0
O75 O-2 0.3929 0.4834 -0.0067 1 0.0
N8 N+5 0.365 0.092 0.4407 1 0.0
O39 O-2 0.5241 0.228 0.3638 1 0.0
O83 O-2 0.9048 0.441 0.3168 1 0.0
O64 O-2 0.8163 0.202 0.475 1 0.0
O25 O-2 0.5503 0.3592 0.6247 1 0.0
O67 O-2 0.852 0.4123 0.143 1 0.0
N11 N+5 0.7918 0.236 0.4098 1 0.0
O26 O-2 0.5958 0.182 0.7102 1 0.0
O13 O-2 0.7987 0.2355 0.1229 1 0.0
N5 N+5 0.675 0.4939 0.3561 1 0.0
O89 O-2 0.3686 0.335 0.7491 1 0.0
O30 O-2 0.6093 0.3365 0.5009 1 0.0
O7 O-2 0.132 0.145 0.0092 1 0.0
O65 O-2 0.844 0.257 0.374 1 0.0
O87 O-2 0.4505 0.405 0.8532 1 0.0
O62 O-2 0.345 0.102 0.051 1 0.0
O2 O-2 0.0812 0.1275 0.1376 1 0.0
O27 O-2 0.5145 0.1912 0.5335 1 0.0
Bi17 Bi+3 0.01623 0.09513 0.62193 1 0.0
O22 O-2 0.0791 0.155 0.7399 1 0.0
O69 O-2 0.3694 0.4129 0.6063 1 0.0
O66 O-2 0.8865 0.5477 0.1261 1 0.0
N6 N+5 0.945 0.212 0.8389 1 0.0
O1 O-2 0.0411 0.287 0.0402 1 0.0
O96 O-2 0.433 0.151 0.7554 1 0.0
O60 O-2 0.4127 0 0.0085 1 0.0
O82 O-2 0.9581 0.3161 0.2787 1 0.0
O81 O-2 0.019 0.377 0.3896 1 0.0
N22 N+5 0.465 0.127 0.823 1 0.0
N18 N+5 0.096 0.4769 0.8819 1 0.0
O47 O-2 0.679 0.567 0.39 1 0.0
Bi2 Bi+3 0.22206 0.10732 0.13624 1 0.0
O52 O-2 0.914 0.467 0.972 1 0.0
O50 O-2 0.9194 0.212 0.7671 1 0.0
O40 O-2 0.407 0.308 0.37 1 0.0
O77 O-2 0.36 0.409 0.081 1 0.0
O9 O-2 0.6679 0.3548 0.1142 1 0.0
O78 O-2 0.9594 0.499 0.745 1 0.0
Bi10 Bi+3 0.50232 0.16419 0.01696 1 0.0
O14 O-2 0.5348 0.315 -0.0081 1 0.0
O49 O-2 0.898 0.192 0.881 1 0.0
Bi11 Bi+3 0.5659 0.18687 0.22687 1 0.0
N14 N+5 0.2223 0.316 0.4097 1 0.0
O57 O-2 0.9568 -0.0035 0.7383 1 0.0
O48 O-2 0.0228 0.232 0.868 1 0.0
O97 O-2 0.528 0.169 0.865 1 0.0
O54 O-2 0.4067 0.0264 0.4773 1 0.0
O43 O-2 0.358 0.229 0.875 1 0.0
O18 O-2 0.1195 0.302 0.5482 1 0.0
O10 O-2 0.6362 0.177 0.0372 1 0.0
Bi15 Bi+3 0.03948 0.30758 0.72845 1 0.0
Bi21 Bi+3 0.54217 0.30415 0.73142 1 0.0
O24 O-2 0.0096 0.1615 0.4957 1 0.0
O33 O-2 0.502 0.0107 0.265 1 0.0
O85 O-2 0.14 0.444 0.843 1 0.0
Bi9 Bi+3 0.70208 0.29469 0.01613 1 0.0
Bi12 Bi+3 0.75776 0.32085 0.22031 1 0.0
N20 N+5 0.832 0.4658 0.528 1 0.0
N16 N+5 0.8871 0.4601 0.726 1 0.0
O80 O-2 0.8731 0.3845 0.6955 1 0.0
O94 O-2 0.7884 0.156 0.9785 1 0.0
O23 O-2 0.0388 0.4036 0.6238 1 0.0
Bi4 Bi+3 -0.0119 0.15682 0.03831 1 0.0
N4 N+5 0.3018 0.246 0.908 1 0.0
O51 O-2 0.8688 0.3372 0.9941 1 0.0
O15 O-2 0.5628 0.085 0.1278 1 0.0
O93 O-2 0.75 0.078 0.872 1 0.0
Bi19 Bi+3 0.64644 0.18898 0.50704 1 0.0
O29 O-2 0.4365 0.2402 0.6269 1 0.0
O92 O-2 0.8934 0.492 0.5039 1 0.0
O88 O-2 0.314 0.442 0.793 1 0.0
O68 O-2 0.775 0.5199 0.169 1 0.0
O45 O-2 0.717 0.484 0.3084 1 0.0
N2 N+5 0.893 0.089 0.3035 1 0.0
O76 O-2 0.259 0.471 -0.01 1 0.0
N19 N+5 0.3798 0.393 0.8008 1 0.0
O73 O-2 0.237 0.369 0.3628 1 0.0
O4 O-2 0.24 0.2481 0.122 1 0.0
Bi16 Bi+3 0.20437 0.38099 0.63605 1 0.0
N17 N+5 0.964 0.381 0.3241 1 0.0
O56 O-2 0.347 0.086 0.3701 1 0.0
N3 N+5 0.4548 0.271 0.3354 1 0.0
Bi18 Bi+3 0.23655 0.16835 0.73419 1 0.0
O58 O-2 0.8243 0.008 0.7546 1 0.0
O36 O-2 0.822 0.05 0.301 1 0.0
O95 O-2 0.701 0.208 0.873 1 0.0
O41 O-2 0.438 0.291 0.2664 1 0.0
O16 O-2 0.6045 0.332 0.2351 1 0.0
